data_7022261
loop_
_publ_author_name
'Wang, Ting-Ting'
'Bao, Song-Song'
'Huang, Jian'
'Li, Yi-Zhi'
'Zheng, Li-Min'

_publ_section_title
;
 Chiral one-dimensional O-P-O bridged Mn(III)-Schiff base complexes.
;
_journal_issue 5
_journal_name_full 'Dalton transactions (Cambridge, England : 2003)'
_journal_page_first 1842
_journal_page_last 1847
_journal_paper_doi 10.1039/c2dt32171h
_journal_volume 42
_journal_year 2013
_chemical_absolute_configuration unk
_chemical_formula_moiety 'C26 H23 Br2 F Mn N2 O5 P, H O0.50, 1.3(H0.40 O0.20)'
_chemical_formula_sum 'C26 H25 Br2 F Mn N2 O6 P'
_chemical_formula_weight 726.21
_chemical_name_systematic
;
?
;
_space_group_IT_number 4
_symmetry_cell_setting monoclinic
_symmetry_space_group_name_Hall 'P 2yb'
_symmetry_space_group_name_H-M 'P 1 21 1'
_atom_sites_solution_hydrogens geom
_atom_sites_solution_primary direct
_atom_sites_solution_secondary difmap
_audit_creation_method SHELXL-97
_cell_angle_alpha 90.00
_cell_angle_beta 98.441(3)
_cell_angle_gamma 90.00
_cell_formula_units_Z 2
_cell_length_a 6.9095(17)
_cell_length_b 15.6772(13)
_cell_length_c 13.5492(15)
_cell_measurement_reflns_used 3026
_cell_measurement_temperature 163(2)
_cell_measurement_theta_max 26.570
_cell_measurement_theta_min 2.601
_cell_volume 1451.8(4)
_computing_cell_refinement 'SMART (Bruker, 2000)'
_computing_data_collection 'SMART (Bruker, 2000)'
_computing_data_reduction 'SMART (Bruker, 2000)'
_computing_molecular_graphics SHELXTL
_computing_publication_material SHELXTL
_computing_structure_refinement 'SHELXL-97 (Sheldrick, 1997)'
_computing_structure_solution 'SHELXS-97 (Sheldrick, 1990)'
_diffrn_ambient_temperature 163(2)
_diffrn_measured_fraction_theta_full 0.997
_diffrn_measured_fraction_theta_max 0.997
_diffrn_measurement_device_type 'CCD area detector'
_diffrn_measurement_method 'phi and omega scans'
_diffrn_radiation_monochromator graphite
_diffrn_radiation_source 'fine-focus sealed tube'
_diffrn_radiation_type MoK\a
_diffrn_radiation_wavelength 0.71073
_diffrn_reflns_av_R_equivalents 0.0467
_diffrn_reflns_av_sigmaI/netI 0.0840
_diffrn_reflns_limit_h_max 8
_diffrn_reflns_limit_h_min -8
_diffrn_reflns_limit_k_max 17
_diffrn_reflns_limit_k_min -19
_diffrn_reflns_limit_l_max 16
_diffrn_reflns_limit_l_min -16
_diffrn_reflns_number 11331
_diffrn_reflns_theta_full 26.00
_diffrn_reflns_theta_max 26.00
_diffrn_reflns_theta_min 1.52
_exptl_absorpt_coefficient_mu 3.310
_exptl_absorpt_correction_T_max 0.483
_exptl_absorpt_correction_T_min 0.412
_exptl_absorpt_correction_type multi-scan
_exptl_absorpt_process_details 'SADABS; Bruker, 2000'
_exptl_crystal_colour 'dark brown'
_exptl_crystal_density_diffrn 1.661
_exptl_crystal_density_method 'not measured'
_exptl_crystal_description rod
_exptl_crystal_F_000 724
_exptl_crystal_size_max 0.28
_exptl_crystal_size_mid 0.26
_exptl_crystal_size_min 0.22
_refine_diff_density_max 0.545
_refine_diff_density_min -0.701
_refine_diff_density_rms 0.110
_refine_ls_abs_structure_details 'Flack H D (1983), Acta Cryst. A39, 876-881'
_refine_ls_abs_structure_Flack 0.025(13)
_refine_ls_extinction_method none
_refine_ls_goodness_of_fit_ref 1.022
_refine_ls_hydrogen_treatment constr
_refine_ls_matrix_type full
_refine_ls_number_parameters 371
_refine_ls_number_reflns 5417
_refine_ls_number_restraints 1
_refine_ls_restrained_S_all 1.022
_refine_ls_R_factor_all 0.0667
_refine_ls_R_factor_gt 0.0559
_refine_ls_shift/su_max 0.000
_refine_ls_shift/su_mean 0.000
_refine_ls_structure_factor_coef Fsqd
_refine_ls_weighting_details 'calc w=1/[\s^2^(Fo^2^)+(0.0699P)^2^+0.0000P] where P=(Fo^2^+2Fc^2^)/3'
_refine_ls_weighting_scheme calc
_refine_ls_wR_factor_gt 0.1190
_refine_ls_wR_factor_ref 0.1216
_reflns_number_gt 4511
_reflns_number_total 5417
_reflns_threshold_expression >2sigma(I)
_cod_data_source_file c2dt32171h.txt
_cod_data_source_block 1205w875
_cod_depositor_comments
;
The following automatic conversions were performed:

'_symmetry_cell_setting' value 'Monoclinic' changed to 'monoclinic'
according to /home/saulius/struct/CIF-dictionaries/cif_core.dic
dictionary named 'cif_core.dic' version 2.4.2 from 2011-04-26.

Automatic conversion script
Id: cif_fix_values 1891 2012-01-12 08:04:46Z andrius 
;
_cod_original_sg_symbol_H-M P21
_cod_database_code 7022261

loop_
_symmetry_equiv_pos_as_xyz
'x, y, z'
'-x, y+1/2, -z'

loop_
_atom_site_label
_atom_site_type_symbol
_atom_site_fract_x
_atom_site_fract_y
_atom_site_fract_z
_atom_site_U_iso_or_equiv
_atom_site_adp_type
_atom_site_occupancy
_atom_site_symmetry_multiplicity
_atom_site_calc_flag
_atom_site_refinement_flags
Mn1 Mn 0.28763(14) 0.33252(7) 0.90648(8) 0.0249(2) Uani 1 1 d .
P1 P -0.2178(3) 0.36936(12) 0.86731(12) 0.0267(4) Uani 1 1 d .
O1 O 0.2596(7) 0.4412(3) 0.8482(3) 0.0232(10) Uani 1 1 d .
O2 O 0.3180(7) 0.3755(3) 1.0388(4) 0.0329(11) Uani 1 1 d .
O3 O -0.0411(7) 0.3232(3) 0.9096(4) 0.0339(11) Uani 1 1 d .
O4 O -0.2079(8) 0.4659(4) 0.8922(4) 0.0366(12) Uani 1 1 d .
H4A H -0.1041 0.4763 0.8677 0.055 Uiso 1 1 d R
O5 O -0.4038(6) 0.3327(3) 0.8915(3) 0.0247(9) Uani 1 1 d .
O1W O 0.0958(14) 0.5353(8) 0.0129(6) 0.037(3) Uani 0.50 1 d P
H1X H 0.1454 0.5320 -0.0409 0.045 Uiso 0.50 1 d PR
H1Y H 0.1212 0.4964 0.0565 0.045 Uiso 0.50 1 d PR
O2W O 0.842(3) 0.1486(17) 0.0490(16) 0.059(6) Uani 0.30 1 d P
H2X H 0.7755 0.1862 0.0138 0.071 Uiso 0.30 1 d PR
H2Y H 0.8730 0.1670 0.1082 0.071 Uiso 0.30 1 d PR
O3W O 0.790(3) 0.2580(14) 0.1229(18) 0.028(5) Uani 0.20 1 d P
H3X H 0.7291 0.2442 0.1707 0.034 Uiso 0.20 1 d PR
H3Y H 0.7078 0.2692 0.0716 0.034 Uiso 0.20 1 d PR
N1 N 0.3162(9) 0.2129(4) 0.9536(4) 0.0303(13) Uani 1 1 d .
N2 N 0.2355(8) 0.2749(4) 0.7725(4) 0.0277(13) Uani 1 1 d .
C1 C 0.2829(11) 0.4627(5) 0.7571(6) 0.0331(16) Uani 1 1 d .
C2 C 0.3104(12) 0.5497(6) 0.7349(5) 0.0394(18) Uani 1 1 d .
H2 H 0.3253 0.5892 0.7867 0.047 Uiso 1 1 calc R
C3 C 0.3160(12) 0.5778(5) 0.6380(5) 0.0332(17) Uani 1 1 d .
H3 H 0.3215 0.6358 0.6241 0.040 Uiso 1 1 calc R
C4 C 0.3131(10) 0.5181(5) 0.5626(6) 0.0325(17) Uani 1 1 d .
C5 C 0.2870(11) 0.4343(5) 0.5830(5) 0.0333(16) Uani 1 1 d .
H5 H 0.2776 0.3961 0.5299 0.040 Uiso 1 1 calc R
C6 C 0.2736(10) 0.4017(5) 0.6753(5) 0.0291(15) Uani 1 1 d .
C7 C 0.2406(11) 0.3129(5) 0.6896(5) 0.0360(18) Uani 1 1 d .
H7 H 0.2208 0.2792 0.6325 0.043 Uiso 1 1 calc R
C8 C 0.1977(9) 0.1835(5) 0.7823(5) 0.0331(16) Uani 1 1 d .
H8 H 0.0669 0.1762 0.8009 0.040 Uiso 1 1 calc R
C9 C 0.2115(11) 0.1299(4) 0.6888(5) 0.0298(15) Uani 1 1 d .
H9A H 0.3368 0.1395 0.6665 0.036 Uiso 1 1 calc R
H9B H 0.1090 0.1467 0.6356 0.036 Uiso 1 1 calc R
C10 C 0.1894(12) 0.0346(4) 0.7138(5) 0.0357(18) Uani 1 1 d .
H10A H 0.0601 0.0249 0.7314 0.043 Uiso 1 1 calc R
H10B H 0.2014 0.0006 0.6552 0.043 Uiso 1 1 calc R
C11 C 0.3382(11) 0.0067(4) 0.7970(5) 0.0288(15) Uani 1 1 d .
H11A H 0.4671 0.0113 0.7772 0.035 Uiso 1 1 calc R
H11B H 0.3161 -0.0527 0.8120 0.035 Uiso 1 1 calc R
C12 C 0.3309(11) 0.0593(5) 0.8884(6) 0.0346(16) Uani 1 1 d .
H12A H 0.4353 0.0413 0.9400 0.042 Uiso 1 1 calc R
H12B H 0.2076 0.0489 0.9125 0.042 Uiso 1 1 calc R
C13 C 0.3510(10) 0.1537(5) 0.8706(5) 0.0297(15) Uani 1 1 d .
H13 H 0.4820 0.1647 0.8539 0.036 Uiso 1 1 calc R
C14 C 0.3131(10) 0.1865(6) 1.0460(6) 0.0346(16) Uani 1 1 d .
H14 H 0.3292 0.1285 1.0593 0.042 Uiso 1 1 calc R
C15 C 0.2870(11) 0.2411(6) 1.1255(6) 0.0359(18) Uani 1 1 d .
C16 C 0.2523(10) 0.2015(5) 1.2146(6) 0.0350(16) Uani 1 1 d .
H16 H 0.2461 0.1424 1.2180 0.042 Uiso 1 1 calc R
C17 C 0.2273(10) 0.2500(4) 1.2973(5) 0.0221(14) Uani 1 1 d .
C18 C 0.2173(10) 0.3390(5) 1.2934(5) 0.0300(15) Uani 1 1 d .
H18 H 0.1991 0.3711 1.3490 0.036 Uiso 1 1 calc R
C19 C 0.2357(10) 0.3772(4) 1.2039(4) 0.0238(13) Uani 1 1 d .
H19 H 0.2158 0.4358 1.1979 0.029 Uiso 1 1 calc R
C20 C 0.2835(11) 0.3316(5) 1.1195(5) 0.0337(15) Uani 1 1 d .
C21 C -0.2264(13) 0.3721(5) 0.7328(5) 0.0383(19) Uani 1 1 d .
C22 C -0.2028(10) 0.4461(4) 0.6751(5) 0.0264(14) Uani 1 1 d .
H22 H -0.1754 0.4971 0.7094 0.032 Uiso 1 1 calc R
C23 C -0.2169(10) 0.4487(5) 0.5742(6) 0.0291(16) Uani 1 1 d .
H23 H -0.2083 0.4996 0.5398 0.035 Uiso 1 1 calc R
C24 C -0.2461(12) 0.3677(5) 0.5233(6) 0.0385(19) Uani 1 1 d .
H24 H -0.2496 0.3658 0.4545 0.046 Uiso 1 1 calc R
C25 C -0.2692(14) 0.2923(5) 0.5752(6) 0.0385(19) Uani 1 1 d .
H25 H -0.2897 0.2404 0.5421 0.046 Uiso 1 1 calc R
C26 C -0.2607(11) 0.2975(5) 0.6746(5) 0.0311(15) Uani 1 1 d .
Br1 Br 0.34115(11) 0.55241(4) 0.43139(5) 0.03203(18) Uani 1 1 d .
Br2 Br 0.18952(12) 0.19448(5) 1.41786(5) 0.0368(2) Uani 1 1 d .
F1 F -0.2893(7) 0.2231(3) 0.7259(3) 0.0385(10) Uani 1 1 d .

loop_
_atom_site_aniso_label
_atom_site_aniso_U_11
_atom_site_aniso_U_22
_atom_site_aniso_U_33
_atom_site_aniso_U_23
_atom_site_aniso_U_13
_atom_site_aniso_U_12
Mn1 0.0201(5) 0.0255(5) 0.0289(5) -0.0004(4) 0.0033(4) 0.0004(4)
P1 0.0255(9) 0.0308(9) 0.0237(8) 0.0045(7) 0.0031(7) 0.0030(7)
O1 0.032(3) 0.020(2) 0.019(2) 0.0044(17) 0.0076(18) 0.0033(19)
O2 0.025(2) 0.036(3) 0.037(3) 0.005(2) 0.005(2) 0.006(2)
O3 0.034(3) 0.037(3) 0.030(2) 0.005(2) 0.004(2) -0.006(2)
O4 0.028(3) 0.042(3) 0.038(3) 0.003(2) -0.003(2) 0.005(2)
O5 0.027(2) 0.035(3) 0.0142(19) 0.0112(19) 0.0092(16) 0.006(2)
O1W 0.028(5) 0.067(8) 0.016(4) -0.009(4) 0.004(4) 0.019(5)
O2W 0.024(10) 0.101(18) 0.054(12) -0.030(12) 0.013(8) -0.027(11)
O3W 0.029(13) 0.020(12) 0.029(12) -0.003(9) -0.020(10) 0.012(10)
N1 0.038(3) 0.026(3) 0.030(3) -0.005(2) 0.014(2) 0.009(3)
N2 0.021(3) 0.031(3) 0.026(3) -0.006(2) -0.013(2) -0.002(2)
C1 0.035(4) 0.029(4) 0.035(4) 0.006(3) 0.005(3) -0.002(3)
C2 0.052(5) 0.032(4) 0.033(4) -0.009(4) 0.003(3) -0.011(4)
C3 0.044(4) 0.026(4) 0.033(4) -0.010(3) 0.017(3) 0.000(3)
C4 0.021(4) 0.030(4) 0.049(4) -0.006(3) 0.015(3) -0.011(3)
C5 0.028(4) 0.037(4) 0.031(4) -0.001(3) -0.007(3) 0.000(3)
C6 0.029(4) 0.029(4) 0.027(3) 0.000(3) -0.003(3) -0.003(3)
C7 0.041(4) 0.036(4) 0.028(4) 0.000(3) -0.005(3) -0.018(3)
C8 0.017(3) 0.045(5) 0.039(4) 0.003(3) 0.012(3) 0.009(3)
C9 0.033(4) 0.030(4) 0.029(4) 0.001(3) 0.017(3) -0.004(3)
C10 0.055(5) 0.025(4) 0.028(4) 0.006(3) 0.011(3) 0.008(3)
C11 0.046(4) 0.016(3) 0.031(3) -0.002(3) 0.027(3) -0.005(3)
C12 0.027(3) 0.028(4) 0.054(4) -0.002(4) 0.022(3) -0.013(3)
C13 0.029(4) 0.030(4) 0.028(3) 0.009(3) -0.003(3) 0.000(3)
C14 0.025(3) 0.030(4) 0.047(4) -0.001(3) -0.003(3) -0.006(3)
C15 0.022(4) 0.049(5) 0.033(4) -0.012(3) -0.007(3) 0.004(3)
C16 0.033(4) 0.026(4) 0.045(4) 0.000(3) 0.001(3) 0.005(3)
C17 0.031(4) 0.012(3) 0.027(3) 0.003(2) 0.015(3) 0.001(2)
C18 0.031(4) 0.028(4) 0.033(4) 0.001(3) 0.010(3) 0.000(3)
C19 0.029(3) 0.022(3) 0.020(3) 0.000(3) 0.000(3) 0.008(3)
C20 0.037(4) 0.028(4) 0.035(4) 0.001(3) 0.003(3) -0.006(3)
C21 0.058(5) 0.030(4) 0.020(3) -0.004(3) -0.016(3) -0.012(3)
C22 0.034(4) 0.024(3) 0.022(3) 0.003(2) 0.011(3) 0.016(3)
C23 0.024(3) 0.022(4) 0.043(4) 0.005(3) 0.011(3) 0.008(3)
C24 0.053(5) 0.030(4) 0.040(4) -0.012(3) 0.032(4) -0.021(3)
C25 0.066(6) 0.019(4) 0.033(4) 0.007(3) 0.018(4) -0.004(4)
C26 0.030(4) 0.028(4) 0.031(4) 0.009(3) -0.010(3) -0.002(3)
Br1 0.0437(4) 0.0228(3) 0.0295(3) -0.0049(3) 0.0050(3) 0.0033(3)
Br2 0.0433(4) 0.0372(4) 0.0334(4) -0.0015(3) 0.0168(3) 0.0054(4)
F1 0.047(3) 0.038(3) 0.030(2) 0.0112(18) 0.0038(18) 0.002(2)

loop_
_atom_type_symbol
_atom_type_description
_atom_type_scat_dispersion_real
_atom_type_scat_dispersion_imag
_atom_type_scat_source
C C 0.0033 0.0016 'International Tables Vol C Tables 4.2.6.8 and 6.1.1.4'
H H 0.0000 0.0000 'International Tables Vol C Tables 4.2.6.8 and 6.1.1.4'
N N 0.0061 0.0033 'International Tables Vol C Tables 4.2.6.8 and 6.1.1.4'
O O 0.0106 0.0060 'International Tables Vol C Tables 4.2.6.8 and 6.1.1.4'
F F 0.0171 0.0103 'International Tables Vol C Tables 4.2.6.8 and 6.1.1.4'
P P 0.1023 0.0942 'International Tables Vol C Tables 4.2.6.8 and 6.1.1.4'
Mn Mn 0.3368 0.7283 'International Tables Vol C Tables 4.2.6.8 and 6.1.1.4'
Br Br -0.2901 2.4595 'International Tables Vol C Tables 4.2.6.8 and 6.1.1.4'

loop_
_geom_angle_atom_site_label_1
_geom_angle_atom_site_label_2
_geom_angle_atom_site_label_3
_geom_angle
_geom_angle_site_symmetry_1
_geom_angle_site_symmetry_3
O1 Mn1 O2 93.8(2) . .
O1 Mn1 N1 174.0(2) . .
O2 Mn1 N1 92.3(2) . .
O1 Mn1 N2 92.0(2) . .
O2 Mn1 N2 172.7(3) . .
N1 Mn1 N2 82.1(2) . .
O1 Mn1 O5 90.07(19) . 1_655
O2 Mn1 O5 96.54(19) . 1_655
N1 Mn1 O5 88.8(2) . 1_655
N2 Mn1 O5 88.0(2) . 1_655
O1 Mn1 O3 91.4(2) . .
O2 Mn1 O3 88.7(2) . .
N1 Mn1 O3 89.2(2) . .
N2 Mn1 O3 86.6(2) . .
O5 Mn1 O3 174.45(19) 1_655 .
O3 P1 O5 114.9(3) . .
O3 P1 O4 113.0(3) . .
O5 P1 O4 109.9(3) . .
O3 P1 C21 108.0(4) . .
O5 P1 C21 109.2(3) . .
O4 P1 C21 100.9(3) . .
O3 P1 H4A 96.8 . .
O5 P1 H4A 136.8 . .
O4 P1 H4A 27.1 . .
C21 P1 H4A 86.1 . .
C1 O1 Mn1 127.6(4) . .
C20 O2 Mn1 125.4(5) . .
P1 O3 Mn1 137.5(3) . .
P1 O4 H4A 96.6 . .
P1 O5 Mn1 156.0(3) . 1_455
H1X O1W H1Y 118.9 . .
H2X O2W H2Y 109.5 . .
H3X O3W H3Y 109.5 . .
C14 N1 C13 122.8(6) . .
C14 N1 Mn1 126.0(5) . .
C13 N1 Mn1 111.2(4) . .
C7 N2 C8 124.4(6) . .
C7 N2 Mn1 124.0(5) . .
C8 N2 Mn1 111.6(4) . .
O1 C1 C2 119.1(7) . .
O1 C1 C6 123.2(7) . .
C2 C1 C6 117.6(7) . .
C3 C2 C1 121.9(7) . .
C3 C2 H2 119.0 . .
C1 C2 H2 119.0 . .
C4 C3 C2 118.8(7) . .
C4 C3 H3 120.6 . .
C2 C3 H3 120.6 . .
C5 C4 C3 119.5(7) . .
C5 C4 Br1 119.9(6) . .
C3 C4 Br1 120.5(6) . .
C4 C5 C6 125.1(7) . .
C4 C5 H5 117.4 . .
C6 C5 H5 117.4 . .
C5 C6 C7 121.5(7) . .
C5 C6 C1 116.6(7) . .
C7 C6 C1 121.8(7) . .
N2 C7 C6 126.9(7) . .
N2 C7 H7 116.6 . .
C6 C7 H7 116.6 . .
N2 C8 C9 115.2(6) . .
N2 C8 C13 104.7(6) . .
C9 C8 C13 110.8(6) . .
N2 C8 H8 108.6 . .
C9 C8 H8 108.6 . .
C13 C8 H8 108.6 . .
C8 C9 C10 109.2(5) . .
C8 C9 H9A 109.8 . .
C10 C9 H9A 109.8 . .
C8 C9 H9B 109.8 . .
C10 C9 H9B 109.8 . .
H9A C9 H9B 108.3 . .
C11 C10 C9 112.0(6) . .
C11 C10 H10A 109.2 . .
C9 C10 H10A 109.2 . .
C11 C10 H10B 109.2 . .
C9 C10 H10B 109.2 . .
H10A C10 H10B 107.9 . .
C10 C11 C12 111.4(6) . .
C10 C11 H11A 109.4 . .
C12 C11 H11A 109.4 . .
C10 C11 H11B 109.4 . .
C12 C11 H11B 109.4 . .
H11A C11 H11B 108.0 . .
C11 C12 C13 113.2(6) . .
C11 C12 H12A 108.9 . .
C13 C12 H12A 108.9 . .
C11 C12 H12B 108.9 . .
C13 C12 H12B 108.9 . .
H12A C12 H12B 107.7 . .
N1 C13 C12 117.2(6) . .
N1 C13 C8 103.0(6) . .
C12 C13 C8 110.5(6) . .
N1 C13 H13 108.6 . .
C12 C13 H13 108.6 . .
C8 C13 H13 108.6 . .
N1 C14 C15 123.7(8) . .
N1 C14 H14 118.1 . .
C15 C14 H14 118.1 . .
C14 C15 C16 116.4(8) . .
C14 C15 C20 124.5(8) . .
C16 C15 C20 119.0(7) . .
C17 C16 C15 120.6(7) . .
C17 C16 H16 119.7 . .
C15 C16 H16 119.7 . .
C16 C17 C18 121.9(7) . .
C16 C17 Br2 119.5(5) . .
C18 C17 Br2 118.5(5) . .
C19 C18 C17 117.3(6) . .
C19 C18 H18 121.4 . .
C17 C18 H18 121.4 . .
C18 C19 C20 123.3(7) . .
C18 C19 H19 118.3 . .
C20 C19 H19 118.3 . .
O2 C20 C15 123.7(7) . .
O2 C20 C19 119.0(7) . .
C15 C20 C19 117.3(7) . .
C26 C21 C22 113.1(6) . .
C26 C21 P1 121.3(6) . .
C22 C21 P1 125.6(6) . .
C23 C22 C21 125.6(7) . .
C23 C22 H22 117.2 . .
C21 C22 H22 117.2 . .
C22 C23 C24 116.0(7) . .
C22 C23 H23 122.0 . .
C24 C23 H23 122.0 . .
C25 C24 C23 121.5(7) . .
C25 C24 H24 119.3 . .
C23 C24 H24 119.3 . .
C26 C25 C24 117.6(7) . .
C26 C25 H25 121.2 . .
C24 C25 H25 121.2 . .
C25 C26 F1 117.6(6) . .
C25 C26 C21 126.1(7) . .
F1 C26 C21 116.2(6) . .

loop_
_geom_bond_atom_site_label_1
_geom_bond_atom_site_label_2
_geom_bond_distance
_geom_bond_site_symmetry_2
Mn1 O1 1.876(4) .
Mn1 O2 1.898(5) .
Mn1 N1 1.981(6) .
Mn1 N2 2.013(6) .
Mn1 O5 2.171(4) 1_655
Mn1 O3 2.283(5) .
P1 O3 1.462(5) .
P1 O5 1.487(5) .
P1 O4 1.549(6) .
P1 C21 1.815(7) .
P1 H4A 1.8508 .
O1 C1 1.312(9) .
O2 C20 1.342(9) .
O4 H4A 0.8495 .
O5 Mn1 2.171(4) 1_455
O1W H1X 0.8514 .
O1W H1Y 0.8499 .
O2W H2X 0.8500 .
O2W H2Y 0.8501 .
O3W H3X 0.8499 .
O3W H3Y 0.8474 .
N1 C14 1.322(10) .
N1 C13 1.505(9) .
N2 C7 1.277(9) .
N2 C8 1.466(10) .
C1 C2 1.415(12) .
C1 C6 1.459(11) .
C2 C3 1.392(11) .
C2 H2 0.9300 .
C3 C4 1.383(10) .
C3 H3 0.9300 .
C4 C5 1.360(11) .
C4 Br1 1.895(8) .
C5 C6 1.367(10) .
C5 H5 0.9300 .
C6 C7 1.428(10) .
C7 H7 0.9300 .
C8 C9 1.534(10) .
C8 C13 1.548(10) .
C8 H8 0.9800 .
C9 C10 1.545(10) .
C9 H9A 0.9700 .
C9 H9B 0.9700 .
C10 C11 1.476(11) .
C10 H10A 0.9700 .
C10 H10B 0.9700 .
C11 C12 1.495(10) .
C11 H11A 0.9700 .
C11 H11B 0.9700 .
C12 C13 1.509(11) .
C12 H12A 0.9700 .
C12 H12B 0.9700 .
C13 H13 0.9800 .
C14 C15 1.408(11) .
C14 H14 0.9300 .
C15 C16 1.409(12) .
C15 C20 1.421(12) .
C16 C17 1.385(10) .
C16 H16 0.9300 .
C17 C18 1.397(10) .
C17 Br2 1.902(6) .
C18 C19 1.376(10) .
C18 H18 0.9300 .
C19 C20 1.428(10) .
C19 H19 0.9300 .
C21 C26 1.412(10) .
C21 C22 1.421(10) .
C22 C23 1.357(10) .
C22 H22 0.9300 .
C23 C24 1.444(10) .
C23 H23 0.9300 .
C24 C25 1.397(10) .
C24 H24 0.9300 .
C25 C26 1.341(11) .
C25 H25 0.9300 .
C26 F1 1.386(8) .

loop_
_geom_torsion_atom_site_label_1
_geom_torsion_atom_site_label_2
_geom_torsion_atom_site_label_3
_geom_torsion_atom_site_label_4
_geom_torsion
_geom_torsion_site_symmetry_1
_geom_torsion_site_symmetry_4
O2 Mn1 O1 C1 160.6(6) . .
N1 Mn1 O1 C1 -15(3) . .
N2 Mn1 O1 C1 -24.0(6) . .
O5 Mn1 O1 C1 64.0(6) 1_655 .
O3 Mn1 O1 C1 -110.6(6) . .
O1 Mn1 O2 C20 157.4(6) . .
N1 Mn1 O2 C20 -23.0(6) . .
N2 Mn1 O2 C20 16(2) . .
O5 Mn1 O2 C20 -112.1(6) 1_655 .
O3 Mn1 O2 C20 66.1(6) . .
O5 P1 O3 Mn1 177.9(4) . .
O4 P1 O3 Mn1 -54.9(5) . .
C21 P1 O3 Mn1 55.8(6) . .
O1 Mn1 O3 P1 11.8(5) . .
O2 Mn1 O3 P1 105.6(5) . .
N1 Mn1 O3 P1 -162.1(5) . .
N2 Mn1 O3 P1 -80.0(5) . .
O5 Mn1 O3 P1 -93(2) 1_655 .
O3 P1 O5 Mn1 162.8(6) . 1_455
O4 P1 O5 Mn1 34.0(7) . 1_455
C21 P1 O5 Mn1 -75.8(7) . 1_455
O1 Mn1 N1 C14 -172.4(19) . .
O2 Mn1 N1 C14 11.8(6) . .
N2 Mn1 N1 C14 -163.6(6) . .
O5 Mn1 N1 C14 108.3(6) 1_655 .
O3 Mn1 N1 C14 -76.9(6) . .
O1 Mn1 N1 C13 10(3) . .
O2 Mn1 N1 C13 -165.9(5) . .
N2 Mn1 N1 C13 18.7(5) . .
O5 Mn1 N1 C13 -69.4(5) 1_655 .
O3 Mn1 N1 C13 105.5(5) . .
O1 Mn1 N2 C7 15.2(6) . .
O2 Mn1 N2 C7 156.9(16) . .
N1 Mn1 N2 C7 -163.9(7) . .
O5 Mn1 N2 C7 -74.8(6) 1_655 .
O3 Mn1 N2 C7 106.5(6) . .
O1 Mn1 N2 C8 -166.7(4) . .
O2 Mn1 N2 C8 -25(2) . .
N1 Mn1 N2 C8 14.2(4) . .
O5 Mn1 N2 C8 103.3(4) 1_655 .
O3 Mn1 N2 C8 -75.4(4) . .
Mn1 O1 C1 C2 -162.2(6) . .
Mn1 O1 C1 C6 20.6(10) . .
O1 C1 C2 C3 -173.3(7) . .
C6 C1 C2 C3 4.1(12) . .
C1 C2 C3 C4 -6.2(12) . .
C2 C3 C4 C5 6.0(11) . .
C2 C3 C4 Br1 -175.0(6) . .
C3 C4 C5 C6 -3.9(12) . .
Br1 C4 C5 C6 177.0(6) . .
C4 C5 C6 C7 178.2(7) . .
C4 C5 C6 C1 1.7(11) . .
O1 C1 C6 C5 175.6(7) . .
C2 C1 C6 C5 -1.7(10) . .
O1 C1 C6 C7 -0.9(11) . .
C2 C1 C6 C7 -178.2(8) . .
C8 N2 C7 C6 178.9(7) . .
Mn1 N2 C7 C6 -3.2(12) . .
C5 C6 C7 N2 176.1(8) . .
C1 C6 C7 N2 -7.6(13) . .
C7 N2 C8 C9 13.9(10) . .
Mn1 N2 C8 C9 -164.2(5) . .
C7 N2 C8 C13 135.9(7) . .
Mn1 N2 C8 C13 -42.2(6) . .
N2 C8 C9 C10 174.2(6) . .
C13 C8 C9 C10 55.6(8) . .
C8 C9 C10 C11 -57.5(8) . .
C9 C10 C11 C12 56.8(7) . .
C10 C11 C12 C13 -55.4(8) . .
C14 N1 C13 C12 15.6(10) . .
Mn1 N1 C13 C12 -166.7(5) . .
C14 N1 C13 C8 137.1(7) . .
Mn1 N1 C13 C8 -45.2(6) . .
C11 C12 C13 N1 171.3(6) . .
C11 C12 C13 C8 53.7(8) . .
N2 C8 C13 N1 54.9(6) . .
C9 C8 C13 N1 179.7(5) . .
N2 C8 C13 C12 -179.1(5) . .
C9 C8 C13 C12 -54.3(8) . .
C13 N1 C14 C15 177.9(7) . .
Mn1 N1 C14 C15 0.5(10) . .
N1 C14 C15 C16 169.0(7) . .
N1 C14 C15 C20 -7.7(12) . .
C14 C15 C16 C17 179.2(7) . .
C20 C15 C16 C17 -4.0(11) . .
C15 C16 C17 C18 6.0(11) . .
C15 C16 C17 Br2 -177.9(5) . .
C16 C17 C18 C19 -0.7(10) . .
Br2 C17 C18 C19 -176.9(5) . .
C17 C18 C19 C20 -6.6(11) . .
Mn1 O2 C20 C15 23.2(10) . .
Mn1 O2 C20 C19 -155.1(5) . .
C14 C15 C20 O2 -4.6(12) . .
C16 C15 C20 O2 178.8(7) . .
C14 C15 C20 C19 173.7(7) . .
C16 C15 C20 C19 -2.8(10) . .
C18 C19 C20 O2 -173.2(7) . .
C18 C19 C20 C15 8.3(11) . .
O3 P1 C21 C26 69.2(8) . .
O5 P1 C21 C26 -56.4(8) . .
O4 P1 C21 C26 -172.1(7) . .
O3 P1 C21 C22 -111.5(7) . .
O5 P1 C21 C22 123.0(7) . .
O4 P1 C21 C22 7.2(8) . .
C26 C21 C22 C23 2.1(12) . .
P1 C21 C22 C23 -177.3(6) . .
C21 C22 C23 C24 -4.1(11) . .
C22 C23 C24 C25 3.4(12) . .
C23 C24 C25 C26 -0.9(13) . .
C24 C25 C26 F1 178.2(7) . .
C24 C25 C26 C21 -1.4(14) . .
C22 C21 C26 C25 0.9(13) . .
P1 C21 C26 C25 -179.7(7) . .
C22 C21 C26 F1 -178.7(6) . .
P1 C21 C26 F1 0.7(10) . .
